data_2003965
loop_
_publ_author_name
'Sillanp\"a\"a, R.'
'Csende, F.'
'St\'ajer, G.'

_publ_section_title
5a-<i>p</i>-Methylphenyl-5a,5b,6,7,8,9,9a,10-octahydro-5<i>H</i>-isoindolo[2,1-<i>a</i>]benzimidazol-10-one
_journal_issue 10
_journal_name_full 'Acta Crystallographica Section C'
_journal_page_first 2169
_journal_page_last 2171
_journal_paper_doi 10.1107/S0108270195005920
_journal_volume 51
_journal_year 1995
_chemical_formula_sum 'C21 H22 N2 O'
_chemical_formula_weight 318.41
_chemical_melting_point 491.6(5)
_chemical_name_systematic
;
5a-p-Tolyl-5a,5b,6,7,8,9,9a,11-octahydroisoindolo [2,1-a]-
benzimidazol-10-one
;
_space_group_IT_number 14
_symmetry_cell_setting monoclinic
_symmetry_space_group_name_Hall '-P 2yn'
_symmetry_space_group_name_H-M 'P 1 21/n 1'
_audit_creation_method SHELXL
_cell_angle_alpha 90.00
_cell_angle_beta 92.154(12)
_cell_angle_gamma 90.00
_cell_formula_units_Z 4
_cell_length_a 9.845(3)
_cell_length_b 12.445(2)
_cell_length_c 14.0154(13)
_cell_measurement_reflns_used 25
_cell_measurement_temperature 293(2)
_cell_measurement_theta_max 23.6
_cell_measurement_theta_min 20.0
_cell_volume 1716.0(6)
_computing_cell_refinement ' TEXSAN (Molecular Structure Corporation, 1989)'
_computing_data_collection ' TEXSAN (Molecular Structure Corporation, 1989)'
_computing_data_reduction ' TEXSAN (Molecular Structure Corporation, 1989)'
_computing_molecular_graphics 'ORTEPII (Johnson, 1976)'
_computing_publication_material 'SHELXL93 (Sheldrick, 1993)'
_computing_structure_refinement 'SHELXL93 (Sheldrick, 1993)'
_computing_structure_solution 'SHELXS86 (Sheldrick, 1990)'
_diffrn_ambient_temperature 293(2)
_diffrn_measurement_device 'Rigaku AFC5S'
_diffrn_measurement_method \w/2\q
_diffrn_radiation_monochromator graphite
_diffrn_radiation_source 'fine-focus sealed tube'
_diffrn_radiation_type MoK\a
_diffrn_radiation_wavelength 0.71069
_diffrn_reflns_av_R_equivalents 0.038
_diffrn_reflns_av_sigmaI/netI 0.0799
_diffrn_reflns_limit_h_max 10
_diffrn_reflns_limit_h_min 0
_diffrn_reflns_limit_k_max 14
_diffrn_reflns_limit_k_min 0
_diffrn_reflns_limit_l_max 16
_diffrn_reflns_limit_l_min -16
_diffrn_reflns_number 2712
_diffrn_reflns_theta_max 24.98
_diffrn_reflns_theta_min 2.19
_diffrn_standards_decay_% 0
_diffrn_standards_interval_count 150
_diffrn_standards_number 3
_exptl_absorpt_coefficient_mu 0.076
_exptl_absorpt_correction_T_max 1.000
_exptl_absorpt_correction_T_min 0.975
_exptl_absorpt_correction_type 'empirical via \y scans'
_exptl_crystal_colour colourless
_exptl_crystal_density_diffrn 1.232
_exptl_crystal_description 'bright prisms'
_exptl_crystal_F_000 680
_exptl_crystal_size_max 0.32
_exptl_crystal_size_mid 0.26
_exptl_crystal_size_min 0.22
_refine_diff_density_max 0.161
_refine_diff_density_min -0.134
_refine_ls_extinction_coef 0.0078(12)
_refine_ls_extinction_method SHELXL
_refine_ls_goodness_of_fit_all 1.025
_refine_ls_goodness_of_fit_obs 1.101
_refine_ls_matrix_type full
_refine_ls_number_parameters 294
_refine_ls_number_reflns 2381
_refine_ls_number_restraints 0
_refine_ls_restrained_S_all 1.025
_refine_ls_restrained_S_obs 1.101
_refine_ls_R_factor_all 0.1107
_refine_ls_R_factor_obs 0.0441
_refine_ls_shift/esd_max -0.001
_refine_ls_shift/esd_mean 0.000
_refine_ls_structure_factor_coef Fsqd
_refine_ls_weighting_scheme
;
calc w = 1/[\s^2^(F~o~^2^) + (0.0272P)^2^ + 0.3430P]
where P = (F~o~^2^ + 2F~c~^2^)/3
;
_refine_ls_wR_factor_all 0.1164
_refine_ls_wR_factor_obs 0.0913
_reflns_number_observed 1401
_reflns_number_total 2381
_reflns_observed_criterion >2sigma(I)
_cod_data_source_file ab1256.cif
_cod_data_source_block cf11
_cod_depositor_comments
;
The following automatic conversions were performed:

'_chemical_melting_point' value '218-219 \%C' was changed to
'491.6(5)' - it was converted from degrees Celsius(C) to Kelvins(K),
the average value was taken and precision was estimated.

Automatic conversion script
Id: cif_fix_values 1715 2011-07-08 13:25:40Z adriana 
;
_cod_original_sg_symbol_H-M 'P 21/n'
_cod_original_formula_sum 'C21 H22 N2 O1'
_cod_database_code 2003965

loop_
_symmetry_equiv_pos_as_xyz
'x, y, z'
'-x+1/2, y+1/2, -z+1/2'
'-x, -y, -z'
'x-1/2, -y-1/2, z-1/2'

loop_
_atom_site_aniso_label
_atom_site_aniso_U_11
_atom_site_aniso_U_22
_atom_site_aniso_U_33
_atom_site_aniso_U_12
_atom_site_aniso_U_13
_atom_site_aniso_U_23
O1 0.064(2) 0.0447(15) 0.131(2) -0.0087(13) 0.0263(14) -0.0142(15)
N5 0.054(2) 0.054(2) 0.053(2) -0.010(2) -0.0058(13) 0.000(2)
N11 0.047(2) 0.040(2) 0.057(2) -0.0005(12) 0.0047(13) 0.0017(14)
C1 0.056(3) 0.076(3) 0.096(4) 0.022(2) 0.025(2) 0.031(3)
C2 0.081(3) 0.129(5) 0.087(4) 0.044(3) 0.032(3) 0.061(4)
C3 0.076(3) 0.166(6) 0.062(3) 0.051(4) 0.008(3) 0.034(4)
C4 0.062(3) 0.101(4) 0.057(3) 0.021(3) -0.001(2) 0.009(3)
C4A 0.045(2) 0.066(2) 0.048(2) 0.015(2) 0.006(2) 0.007(2)
C5A 0.044(2) 0.041(2) 0.048(2) -0.0071(15) -0.0004(15) 0.003(2)
C5B 0.051(2) 0.052(2) 0.046(2) 0.002(2) 0.005(2) 0.008(2)
C6 0.042(2) 0.071(3) 0.071(3) 0.001(2) 0.009(2) 0.002(2)
C7 0.063(3) 0.079(3) 0.076(3) 0.012(3) 0.024(2) 0.006(2)
C8 0.069(3) 0.073(3) 0.064(3) 0.014(2) 0.013(2) -0.005(2)
C9 0.076(3) 0.082(3) 0.068(3) 0.010(3) -0.002(2) -0.023(3)
C9A 0.046(2) 0.062(2) 0.062(2) 0.006(2) -0.006(2) -0.013(2)
C10 0.036(2) 0.048(2) 0.089(3) 0.000(2) 0.009(2) -0.009(2)
C11A 0.045(2) 0.054(2) 0.060(2) 0.014(2) 0.014(2) 0.016(2)
C12 0.044(2) 0.041(2) 0.045(2) -0.007(2) -0.0012(15) -0.004(2)
C13 0.059(2) 0.056(2) 0.048(2) 0.008(2) 0.006(2) 0.004(2)
C14 0.059(2) 0.069(3) 0.056(2) 0.011(2) 0.010(2) 0.004(2)
C15 0.056(2) 0.053(2) 0.060(2) 0.005(2) -0.004(2) -0.004(2)
C16 0.071(3) 0.046(2) 0.086(3) 0.000(2) 0.003(2) 0.021(2)
C17 0.057(2) 0.049(2) 0.085(3) -0.003(2) 0.012(2) 0.013(2)
C18 0.080(3) 0.077(3) 0.110(3) 0.024(2) -0.003(2) 0.007(2)

loop_
_atom_site_label
_atom_site_occupancy
_atom_site_fract_x
_atom_site_fract_y
_atom_site_fract_z
_atom_site_U_iso_or_equiv
_atom_site_thermal_displace_type
_atom_site_calc_flag
_atom_site_refinement_flags
_atom_site_type_symbol
O1 1 0.4243(2) 0.9631(2) 0.8061(2) 0.0792(8) Uani d . O
N5 1 0.2288(3) 0.6656(2) 0.6983(2) 0.0537(8) Uani d . N
N11 1 0.3778(2) 0.7956(2) 0.7456(2) 0.0479(7) Uani d . N
C1 1 0.3813(4) 0.8902(4) 0.5851(4) 0.0753(12) Uani d . C
C2 1 0.3271(6) 0.8844(5) 0.4924(4) 0.098(2) Uani d . C
C3 1 0.2420(6) 0.8035(6) 0.4650(4) 0.101(2) Uani d . C
C4 1 0.2047(4) 0.7236(4) 0.5271(3) 0.0737(12) Uani d . C
C4A 1 0.2553(3) 0.7282(3) 0.6204(2) 0.0530(9) Uani d . C
C5A 1 0.3231(3) 0.6917(2) 0.7783(2) 0.0444(8) Uani d . C
C5B 1 0.2588(3) 0.7249(3) 0.8723(2) 0.0497(9) Uani d . C
C6 1 0.1160(3) 0.7696(4) 0.8577(3) 0.0614(10) Uani d . C
C7 1 0.0705(4) 0.8325(4) 0.9443(3) 0.0720(12) Uani d . C
C8 1 0.1648(4) 0.9262(3) 0.9654(3) 0.0682(11) Uani d . C
C9 1 0.3087(4) 0.8862(4) 0.9871(3) 0.0755(12) Uani d . C
C9A 1 0.3585(3) 0.8125(3) 0.9085(3) 0.0568(9) Uani d . C
C10 1 0.3912(3) 0.8690(3) 0.8167(3) 0.0574(9) Uani d . C
C11A 1 0.3438(3) 0.8105(3) 0.6474(2) 0.0530(9) Uani d . C
C12 1 0.4355(3) 0.6077(2) 0.7894(2) 0.0432(8) Uani d . C
C13 1 0.5488(3) 0.6115(3) 0.7334(2) 0.0541(9) Uani d . C
C14 1 0.6468(4) 0.5321(3) 0.7389(3) 0.0611(10) Uani d . C
C15 1 0.6370(3) 0.4462(3) 0.7994(2) 0.0565(9) Uani d . C
C16 1 0.5258(4) 0.4419(3) 0.8549(3) 0.0679(11) Uani d . C
C17 1 0.4262(4) 0.5211(3) 0.8504(3) 0.0634(10) Uani d . C
C18 1 0.7430(4) 0.3580(3) 0.8035(3) 0.0889(13) Uani d . C
H18 1 0.8132(4) 0.3743(3) 0.7601(3) 0.107 Uiso calc R H
H19 1 0.7012(4) 0.2908(3) 0.7859(3) 0.107 Uiso calc R H
H20 1 0.7818(4) 0.3528(3) 0.8672(3) 0.107 Uiso calc R H
H1 1 0.4411(34) 0.9414(26) 0.6090(23) 0.068(13) Uiso d . H
H2 1 0.3487(38) 0.9400(32) 0.4473(29) 0.106(15) Uiso d . H
H3 1 0.2064(39) 0.8003(33) 0.4035(31) 0.106(16) Uiso d . H
H4 1 0.1460(33) 0.6620(27) 0.5136(23) 0.075(13) Uiso d . H
H5 1 0.1966(32) 0.6033(25) 0.6958(22) 0.060(11) Uiso d . H
H5B 1 0.2581(27) 0.6653(23) 0.9140(19) 0.049(9) Uiso d . H
H6 1 0.0530(31) 0.7111(25) 0.8449(20) 0.062(10) Uiso d . H
H7 1 0.1111(32) 0.8142(27) 0.8035(23) 0.076(12) Uiso d . H
H8 1 -0.0179(39) 0.8538(29) 0.9350(24) 0.088(13) Uiso d . H
H9 1 0.0735(34) 0.7782(28) 1.0006(25) 0.089(12) Uiso d . H
H9A 1 0.4374(31) 0.7785(23) 0.9302(21) 0.059(10) Uiso d . H
H10 1 0.1309(33) 0.9729(27) 1.0219(24) 0.087(12) Uiso d . H
H11 1 0.1654(30) 0.9768(25) 0.9048(23) 0.073(10) Uiso d . H
H12 1 0.3739(37) 0.9459(29) 0.9904(24) 0.086(13) Uiso d . H
H13 1 0.3098(39) 0.8478(31) 1.0498(28) 0.108(16) Uiso d . H
H14 1 0.5575(31) 0.6759(27) 0.6912(22) 0.078(11) Uiso d . H
H15 1 0.7239(31) 0.5372(24) 0.6995(22) 0.068(10) Uiso d . H
H16 1 0.5136(32) 0.3844(27) 0.8982(23) 0.077(11) Uiso d . H
H17 1 0.3479(34) 0.5140(27) 0.8892(23) 0.080(12) Uiso d . H

loop_
_atom_type_symbol
_atom_type_description
_atom_type_scat_source
_atom_type_scat_dispersion_real
_atom_type_scat_dispersion_imag
C C 'International Tables Vol C Tables 4.2.6.8 and 6.1.1.4' 0.0033 0.0016
H H 'International Tables Vol C Tables 4.2.6.8 and 6.1.1.4' 0.0000 0.0000
N N 'International Tables Vol C Tables 4.2.6.8 and 6.1.1.4' 0.0061 0.0033
O O 'International Tables Vol C Tables 4.2.6.8 and 6.1.1.4' 0.0106 0.0060

loop_
_geom_angle_atom_site_label_1
_geom_angle_atom_site_label_2
_geom_angle_atom_site_label_3
_geom_angle
_geom_angle_publ_flag
C4A N5 C5A 110.4(3) y
C4A N5 H5 125.(2) ?
C5A N5 H5 118.(2) ?
C10 N11 C11A 129.8(3) y
C10 N11 C5A 112.8(3) y
C11A N11 C5A 109.9(2) y
C11A C1 C2 116.9(5) y
C11A C1 H1 117.(2) ?
C2 C1 H1 127.(2) ?
C3 C2 C1 121.0(5) ?
C3 C2 H2 120.(3) ?
C1 C2 H2 119.(3) ?
C2 C3 C4 122.2(5) ?
C2 C3 H3 121.(3) ?
C4 C3 H3 117.(3) ?
C3 C4 C4A 118.2(5) y
C3 C4 H4 128.(2) ?
C4A C4 H4 114.(2) ?
N5 C4A C4 131.0(4) y
N5 C4A C11A 109.7(3) y
C4 C4A C11A 119.2(4) y
N5 C5A N11 100.6(2) y
N5 C5A C12 111.3(2) y
N11 C5A C12 111.1(2) y
N5 C5A C5B 116.4(2) y
N11 C5A C5B 101.4(2) y
C12 C5A C5B 114.6(2) y
C6 C5B C5A 113.0(3) y
C6 C5B C9A 111.1(3) y
C5A C5B C9A 101.2(2) y
C6 C5B H5B 110.0(17) ?
C5A C5B H5B 109.4(17) ?
C9A C5B H5B 111.8(17) ?
C5B C6 C7 112.3(3) ?
C5B C6 H6 109.4(18) ?
C7 C6 H6 109.1(18) ?
C5B C6 H7 110.(2) ?
C7 C6 H7 109.(2) ?
H6 C6 H7 106.(3) ?
C8 C7 C6 110.8(3) ?
C8 C7 H8 112.(2) ?
C6 C7 H8 110.(2) ?
C8 C7 H9 111.(2) ?
C6 C7 H9 105.7(19) ?
H8 C7 H9 107.(3) ?
C7 C8 C9 110.3(4) ?
C7 C8 H10 111.4(19) ?
C9 C8 H10 110.6(19) ?
C7 C8 H11 108.9(17) ?
C9 C8 H11 108.8(17) ?
H10 C8 H11 107.(3) ?
C8 C9 C9A 111.9(3) ?
C8 C9 H12 111.(2) ?
C9A C9 H12 105.(2) ?
C8 C9 H13 108.(2) ?
C9A C9 H13 111.(2) ?
H12 C9 H13 110.(3) ?
C10 C9A C9 114.8(3) y
C10 C9A C5B 101.7(3) y
C9 C9A C5B 116.4(3) y
C10 C9A H9A 106.8(18) ?
C9 C9A H9A 109.0(19) ?
C5B C9A H9A 107.5(19) ?
O1 C10 N11 125.0(3) y
O1 C10 C9A 127.8(3) y
N11 C10 C9A 107.2(3) y
C1 C11A C4A 122.5(4) y
C1 C11A N11 130.5(4) y
C4A C11A N11 106.9(3) y
C17 C12 C13 116.8(3) ?
C17 C12 C5A 122.2(3) ?
C13 C12 C5A 120.9(3) ?
C14 C13 C12 121.2(3) ?
C14 C13 H14 122.0(19) ?
C12 C13 H14 116.7(19) ?
C15 C14 C13 121.8(3) ?
C15 C14 H15 119.0(19) ?
C13 C14 H15 119.1(19) ?
C16 C15 C14 117.3(3) ?
C16 C15 C18 121.0(3) ?
C14 C15 C18 121.7(3) ?
C15 C16 C17 121.7(4) ?
C15 C16 H16 121.(2) ?
C17 C16 H16 117.(2) ?
C12 C17 C16 121.2(4) ?
C12 C17 H17 120.(2) ?
C16 C17 H17 119.(2) ?
C15 C18 H18 109.5 ?
C15 C18 H19 109.5 ?
H18 C18 H19 109.5 ?
C15 C18 H20 109.5 ?
H18 C18 H20 109.5 ?
H19 C18 H20 109.5 ?

loop_
_geom_bond_atom_site_label_1
_geom_bond_atom_site_label_2
_geom_bond_distance
_geom_bond_publ_flag
O1 C10 1.226(4) y
N5 C4A 1.374(4) y
N5 C5A 1.465(4) y
N5 H5 0.84(3) ?
N11 C10 1.354(4) y
N11 C11A 1.416(4) y
N11 C5A 1.480(3) y
C1 C11A 1.382(5) y
C1 C2 1.388(7) ?
C1 H1 0.92(3) ?
C2 C3 1.356(7) ?
C2 H2 0.97(4) ?
C3 C4 1.380(7) ?
C3 H3 0.92(4) ?
C4 C4A 1.382(5) y
C4 H4 0.97(3) ?
C4A C11A 1.388(4) y
C5A C12 1.527(4) y
C5A C5B 1.540(4) ?
C5B C6 1.519(4) ?
C5B C9A 1.540(4) y
C5B H5B 0.94(3) ?
C6 C7 1.525(5) ?
C6 H6 0.97(3) ?
C6 H7 0.94(3) ?
C7 C8 1.513(5) ?
C7 H8 0.91(4) ?
C7 H9 1.04(4) ?
C8 C9 1.522(5) ?
C8 H10 1.05(3) ?
C8 H11 1.06(3) ?
C9 C9A 1.528(5) ?
C9 H12 0.98(4) ?
C9 H13 1.00(4) ?
C9A C10 1.512(5) y
C9A H9A 0.93(3) ?
C12 C17 1.381(4) ?
C12 C13 1.388(4) ?
C13 C14 1.381(4) ?
C13 H14 1.00(3) ?
C14 C15 1.369(4) ?
C14 H15 0.96(3) ?
C15 C16 1.367(5) ?
C15 C18 1.515(4) ?
C16 C17 1.390(5) ?
C16 H16 0.95(3) ?
C17 H17 0.96(3) ?
C18 H18 0.96 ?
C18 H19 0.96 ?
C18 H20 0.96 ?

loop_
_geom_torsion_atom_site_label_1
_geom_torsion_atom_site_label_2
_geom_torsion_atom_site_label_3
_geom_torsion_atom_site_label_4
_geom_torsion
_geom_torsion_publ_flag
C6 C5B C9A C10 -81.7(3) yes
C5A C5B C9A C9 164.0(3) yes
C11A N11 C10 O1 -28.1(5) yes
C5A N11 C10 O1 -174.1(3) yes
C5B C9A C10 O1 151.8(3) yes
C9 C9A C10 O1 25.2(5) yes
C5A N5 C4A C11A -12.0(3) yes
C4A N5 C5A N11 15.6(3) yes
C11A N11 C5A N5 -14.0(3) yes
C5A N11 C11A C4A 7.9(3) yes
N5 C4A C11A N11 2.4(3) yes
C9A C5B C6 C7 -49.6(4) yes
C5B C6 C7 C8 59.7(5) yes
C6 C7 C8 C9 -60.6(5) yes
C7 C8 C9 C9A 53.1(5) yes
C8 C9 C9A C5B -46.0(5) yes
C6 C5B C9A C9 43.8(4) yes
N11 C5A C5B C9A -34.8(3) yes
C5A C5B C9A C10 38.6(3) yes
C5B C9A C10 N11 -28.5(3) yes
C5A N11 C10 C9A 6.1(3) yes
C10 N11 C5A C5B 18.9(3) yes
C11A C1 C2 C3 -0.3(6) ?
C1 C2 C3 C4 0.1(7) ?
C2 C3 C4 C4A 0.9(6) ?
C5A N5 C4A C4 171.3(3) ?
C3 C4 C4A N5 174.8(3) ?
C3 C4 C4A C11A -1.7(5) ?
C4A N5 C5A C12 -102.2(3) ?
C4A N5 C5A C5B 124.1(3) ?
C10 N11 C5A N5 138.9(2) ?
C4 C4A C11A N11 179.6(3) ?
C10 N11 C11A C1 38.9(5) ?
C5A N11 C11A C1 -174.3(3) ?
C10 N11 C11A C4A -139.0(3) ?
C2 C1 C11A C4A -0.5(5) ?
C2 C1 C11A N11 -178.1(3) ?
N5 C4A C11A C1 -175.6(3) ?
C4 C4A C11A C1 1.6(5) ?
N5 C5A C12 C17 -93.9(3) ?
N11 C5A C12 C17 154.9(3) ?
C5B C5A C12 C17 40.8(4) ?
N5 C5A C12 C13 82.0(3) ?
N11 C5A C12 C13 -29.2(4) ?
C5B C5A C12 C13 -143.3(3) ?
C17 C12 C13 C14 0.1(5) ?
C5A C12 C13 C14 -176.0(3) ?
C12 C13 C14 C15 0.0(5) ?
C13 C14 C15 C16 -0.1(5) ?
C13 C14 C15 C18 178.5(3) ?
C14 C15 C16 C17 0.0(5) ?
C18 C15 C16 C17 -178.6(3) ?
C13 C12 C17 C16 -0.2(5) ?
C5A C12 C17 C16 175.9(3) ?
C15 C16 C17 C12 0.1(6) ?
C10 N11 C5A C12 -103.3(3) ?
C11A N11 C5A C12 103.9(3) ?
C9 C9A C10 N11 -155.0(3) ?
C11A N11 C5A C5B -133.9(2) ?
N5 C5A C5B C6 -24.0(4) ?
N11 C5A C5B C6 84.1(3) ?
C12 C5A C5B C6 -156.2(3) ?
N5 C5A C5B C9A -142.9(3) ?
C12 C5A C5B C9A 84.9(3) ?
C5A C5B C6 C7 -162.6(3) ?
C8 C9 C9A C10 72.6(5) ?
C11A N11 C10 C9A 152.1(3) ?
